data_2209852
loop_
_publ_author_name
'Xiaohong, Wu '
'Wang, Yongli '
'Zhou,Lina '

_publ_section_title
;
 11\b-Hydroxypregna-1,4,16-triene-3,20-dione
;
_journal_coeditor_code HB2104
_journal_issue 8
_journal_name_full 'Acta Crystallographica Section E'
_journal_page_first o3299
_journal_page_last o3300
_journal_paper_doi 10.1107/S1600536806026341
_journal_volume 62
_journal_year 2006
_chemical_formula_moiety 'C21 H26 O3'
_chemical_formula_sum 'C21 H26 O3'
_chemical_formula_weight 326.42
_chemical_melting_point 547
_chemical_name_systematic
;
 ?
;
_space_group_IT_number 19
_symmetry_cell_setting orthorhombic
_symmetry_space_group_name_Hall 'P 2ac 2ab'
_symmetry_space_group_name_H-M 'P 21 21 21'
_atom_sites_solution_hydrogens geom
_atom_sites_solution_primary direct
_atom_sites_solution_secondary difmap
_cell_angle_alpha 90.00
_cell_angle_beta 90.00
_cell_angle_gamma 90.00
_cell_formula_units_Z 4
_cell_length_a 6.2265(12)
_cell_length_b 14.862(3)
_cell_length_c 19.561(4)
_cell_measurement_reflns_used 12061
_cell_measurement_temperature 293(2)
_cell_measurement_theta_max 27.50
_cell_measurement_theta_min 3.41
_cell_volume 1810.1(6)
_computing_cell_refinement RAPID-AUTO
_computing_data_collection 'RAPID-AUTO (Rigaku, 1999)'
_computing_data_reduction RAPID-AUTO
_computing_molecular_graphics 'SHELXTL (Sheldrick, 1997b)'
_computing_publication_material SHELXTL
_computing_structure_refinement 'SHELXL97 (Sheldrick, 1997a)'
_computing_structure_solution 'SHELXS97 (Sheldrick, 1997a)'
_diffrn_ambient_temperature 293(2)
_diffrn_measured_fraction_theta_full 0.997
_diffrn_measured_fraction_theta_max 0.997
_diffrn_measurement_device_type 'Rigaku r-axis rapid IP'
_diffrn_measurement_method \w
_diffrn_radiation_monochromator graphite
_diffrn_radiation_source 'rotating anode'
_diffrn_radiation_type MoK\a
_diffrn_radiation_wavelength 0.71073
_diffrn_reflns_av_R_equivalents 0.0702
_diffrn_reflns_av_sigmaI/netI 0.0483
_diffrn_reflns_limit_h_max 7
_diffrn_reflns_limit_h_min -7
_diffrn_reflns_limit_k_max 18
_diffrn_reflns_limit_k_min -18
_diffrn_reflns_limit_l_max 23
_diffrn_reflns_limit_l_min -23
_diffrn_reflns_number 14741
_diffrn_reflns_theta_full 25.50
_diffrn_reflns_theta_max 25.50
_diffrn_reflns_theta_min 3.41
_diffrn_standards_decay_% 0
_diffrn_standards_interval_count 0
_diffrn_standards_interval_time 0
_diffrn_standards_number 0
_exptl_absorpt_coefficient_mu 0.078
_exptl_absorpt_correction_T_max 0.998
_exptl_absorpt_correction_T_min 0.972
_exptl_absorpt_correction_type multi-scan
_exptl_absorpt_process_details 'SADABS (Sheldrick, 1996)'
_exptl_crystal_colour 'light yellow'
_exptl_crystal_density_diffrn 1.198
_exptl_crystal_density_method 'not measured'
_exptl_crystal_description blade
_exptl_crystal_F_000 704
_exptl_crystal_size_max 0.37
_exptl_crystal_size_mid 0.13
_exptl_crystal_size_min 0.04
_refine_diff_density_max 0.161
_refine_diff_density_min -0.128
_refine_ls_abs_structure_details none
_refine_ls_extinction_coef 0.024(5)
_refine_ls_extinction_expression Fc^*^=kFc[1+0.001xFc^2^\l^3^/sin(2\q)]^-1/4^
_refine_ls_extinction_method SHELXL97
_refine_ls_goodness_of_fit_ref 1.096
_refine_ls_hydrogen_treatment constr
_refine_ls_matrix_type full
_refine_ls_number_parameters 218
_refine_ls_number_reflns 1959
_refine_ls_number_restraints 0
_refine_ls_restrained_S_all 1.096
_refine_ls_R_factor_all 0.0566
_refine_ls_R_factor_gt 0.0418
_refine_ls_shift/su_max 0.014
_refine_ls_shift/su_mean 0.001
_refine_ls_structure_factor_coef Fsqd
_refine_ls_weighting_details 'calc w=1/[\s^2^(Fo^2^)+(0.0613P)^2^+0.0192P] where P=(Fo^2^+2Fc^2^)/3'
_refine_ls_weighting_scheme calc
_refine_ls_wR_factor_gt 0.1023
_refine_ls_wR_factor_ref 0.1089
_reflns_number_gt 1544
_reflns_number_total 1959
_reflns_threshold_expression I>2\s(I)
_cod_data_source_file hb2104.cif
_cod_data_source_block I
_cod_database_code 2209852
_cod_database_fobs_code 2209852

loop_
_symmetry_equiv_pos_as_xyz
'x, y, z'
'-x+1/2, -y, z+1/2'
'-x, y+1/2, -z+1/2'
'x+1/2, -y+1/2, -z'

loop_
_atom_site_type_symbol
_atom_site_label
_atom_site_fract_x
_atom_site_fract_y
_atom_site_fract_z
_atom_site_U_iso_or_equiv
_atom_site_adp_type
_atom_site_calc_flag
_atom_site_refinement_flags
_atom_site_occupancy
C C1 1.0828(4) 0.74759(16) 0.20631(11) 0.0494(6) Uani d . 1
C C2 1.2762(4) 0.77544(19) 0.24690(12) 0.0588(7) Uani d . 1
H H2A 1.3427 0.7320 0.2738 0.071 Uiso calc R 1
C C3 1.3593(4) 0.8579(2) 0.24718(13) 0.0658(8) Uani d . 1
H H3A 1.4799 0.8697 0.2738 0.079 Uiso calc R 1
C C4 1.2665(5) 0.9292(2) 0.20717(13) 0.0675(7) Uani d . 1
C C5 1.0704(5) 0.90839(18) 0.17070(13) 0.0634(7) Uani d . 1
H H5A 1.0028 0.9543 0.1466 0.076 Uiso calc R 1
C C6 0.9822(4) 0.82683(17) 0.17001(11) 0.0514(6) Uani d . 1
C C7 0.7876(5) 0.80626(19) 0.12766(12) 0.0626(7) Uani d . 1
H H7A 0.7350 0.8609 0.1064 0.075 Uiso calc R 1
H H7B 0.6747 0.7822 0.1565 0.075 Uiso calc R 1
C C8 0.8471(4) 0.73776(18) 0.07284(12) 0.0586(7) Uani d . 1
H H8A 0.7192 0.7212 0.0474 0.070 Uiso calc R 1
H H8B 0.9479 0.7648 0.0411 0.070 Uiso calc R 1
C C9 0.9463(4) 0.65421(16) 0.10353(10) 0.0474(6) Uani d . 1
H H9A 0.8382 0.6241 0.1318 0.057 Uiso calc R 1
C C10 1.1439(4) 0.67698(16) 0.14903(10) 0.0438(5) Uani d . 1
H H10A 1.2473 0.7073 0.1191 0.053 Uiso calc R 1
C C11 1.2566(4) 0.59147(16) 0.17488(12) 0.0507(6) Uani d . 1
H H11A 1.1674 0.5631 0.2101 0.061 Uiso calc R 1
C C12 1.3049(4) 0.52254(18) 0.11881(12) 0.0572(6) Uani d . 1
H H12A 1.4147 0.5464 0.0887 0.069 Uiso calc R 1
H H12B 1.3604 0.4680 0.1395 0.069 Uiso calc R 1
C C13 1.1066(4) 0.49994(17) 0.07727(10) 0.0522(6) Uani d . 1
C C14 1.0215(4) 0.58882(17) 0.04837(10) 0.0508(6) Uani d . 1
H H14A 1.1458 0.6178 0.0270 0.061 Uiso calc R 1
C C15 0.8773(5) 0.5597(2) -0.01098(12) 0.0688(8) Uani d . 1
H H15A 0.7344 0.5437 0.0046 0.083 Uiso calc R 1
H H15B 0.8671 0.6060 -0.0458 0.083 Uiso calc R 1
C C16 0.9975(6) 0.4796(2) -0.03604(13) 0.0759(9) Uani d . 1
H H16A 0.9801 0.4549 -0.0794 0.091 Uiso calc R 1
C C17 1.1336(5) 0.4471(2) 0.01096(12) 0.0663(7) Uani d . 1
C C18 0.9224(4) 0.7077(2) 0.25843(11) 0.0642(7) Uani d . 1
H H18A 0.8894 0.7521 0.2925 0.096 Uiso calc R 1
H H18B 0.9852 0.6560 0.2799 0.096 Uiso calc R 1
H H18C 0.7931 0.6903 0.2352 0.096 Uiso calc R 1
C C19 0.9424(5) 0.44821(18) 0.12085(12) 0.0648(7) Uani d . 1
H H19A 1.0067 0.3938 0.1375 0.097 Uiso calc R 1
H H19B 0.8194 0.4337 0.0934 0.097 Uiso calc R 1
H H19C 0.8988 0.4849 0.1588 0.097 Uiso calc R 1
C C20 1.2662(7) 0.3658(3) 0.00567(18) 0.0909(10) Uani d . 1
C C21 1.2891(10) 0.3217(3) -0.06385(19) 0.1337(18) Uani d . 1
H H21A 1.3800 0.2697 -0.0600 0.200 Uiso calc R 1
H H21B 1.3516 0.3637 -0.0954 0.200 Uiso calc R 1
H H21C 1.1502 0.3037 -0.0801 0.200 Uiso calc R 1
O O1 1.3469(4) 1.00530(16) 0.20423(11) 0.0970(8) Uani d . 1
O O2 1.4570(3) 0.61767(12) 0.20450(11) 0.0763(6) Uani d . 1
H H2B 1.4988 0.5781 0.2305 0.115 Uiso calc R 1
O O3 1.3481(6) 0.3327(2) 0.05579(15) 0.1334(12) Uani d . 1

loop_
_atom_site_aniso_label
_atom_site_aniso_U_11
_atom_site_aniso_U_22
_atom_site_aniso_U_33
_atom_site_aniso_U_12
_atom_site_aniso_U_13
_atom_site_aniso_U_23
C1 0.0393(12) 0.0672(16) 0.0417(11) -0.0016(11) -0.0014(10) -0.0039(10)
C2 0.0499(14) 0.0756(18) 0.0508(13) 0.0046(13) -0.0053(12) -0.0087(12)
C3 0.0489(13) 0.085(2) 0.0632(15) -0.0056(15) 0.0022(13) -0.0298(15)
C4 0.0771(18) 0.0715(19) 0.0537(13) -0.0141(16) 0.0097(15) -0.0210(13)
C5 0.0732(17) 0.0603(16) 0.0566(13) 0.0080(14) 0.0005(14) -0.0076(12)
C6 0.0464(13) 0.0600(15) 0.0476(11) 0.0073(11) 0.0033(11) -0.0076(11)
C7 0.0530(15) 0.0705(17) 0.0643(14) 0.0143(13) -0.0071(13) -0.0035(13)
C8 0.0550(15) 0.0715(18) 0.0493(12) 0.0095(13) -0.0098(12) -0.0005(12)
C9 0.0413(12) 0.0629(15) 0.0378(10) 0.0007(11) -0.0011(10) -0.0017(10)
C10 0.0369(11) 0.0536(13) 0.0409(10) -0.0019(9) 0.0004(10) 0.0030(10)
C11 0.0464(12) 0.0539(14) 0.0518(12) -0.0039(11) -0.0111(12) 0.0058(11)
C12 0.0548(14) 0.0552(15) 0.0617(13) 0.0075(12) 0.0008(13) 0.0045(12)
C13 0.0551(14) 0.0585(15) 0.0428(11) -0.0024(12) 0.0044(11) -0.0005(11)
C14 0.0540(13) 0.0613(15) 0.0371(10) -0.0021(11) 0.0023(11) 0.0041(10)
C15 0.0802(18) 0.085(2) 0.0412(12) 0.0026(16) -0.0053(13) -0.0061(13)
C16 0.100(2) 0.081(2) 0.0469(12) -0.0015(18) 0.0063(16) -0.0137(14)
C17 0.0800(18) 0.0664(18) 0.0523(13) -0.0022(16) 0.0138(14) -0.0093(13)
C18 0.0589(16) 0.0863(19) 0.0473(12) -0.0060(15) 0.0090(13) -0.0011(13)
C19 0.0804(19) 0.0612(16) 0.0529(13) -0.0172(15) 0.0075(14) 0.0001(12)
C20 0.110(3) 0.076(2) 0.087(2) 0.010(2) 0.015(2) -0.0211(18)
C21 0.177(5) 0.113(3) 0.110(3) 0.024(3) 0.036(3) -0.047(2)
O1 0.126(2) 0.0818(15) 0.0834(13) -0.0386(15) -0.0014(15) -0.0181(12)
O2 0.0609(10) 0.0597(11) 0.1085(14) 0.0033(9) -0.0375(11) 0.0029(10)
O3 0.177(3) 0.103(2) 0.1204(19) 0.062(2) -0.016(2) -0.0230(17)

loop_
_atom_type_symbol
_atom_type_description
_atom_type_scat_dispersion_real
_atom_type_scat_dispersion_imag
_atom_type_scat_source
C C 0.0033 0.0000 'International Tables Vol C Tables 4.2.6.8 and 6.1.1.4'
H H 0.0000 0.0000 'International Tables Vol C Tables 4.2.6.8 and 6.1.1.4'
O O 0.0106 0.0000 'International Tables Vol C Tables 4.2.6.8 and 6.1.1.4'

loop_
_geom_angle_atom_site_label_1
_geom_angle_atom_site_label_2
_geom_angle_atom_site_label_3
_geom_angle
C2 C1 C6 111.5(2)
C2 C1 C18 105.98(18)
C6 C1 C18 109.9(2)
C2 C1 C10 111.40(18)
C6 C1 C10 106.49(16)
C18 C1 C10 111.6(2)
C3 C2 C1 124.6(3)
C3 C2 H2A 117.7
C1 C2 H2A 117.7
C2 C3 C4 121.4(3)
C2 C3 H3A 119.3
C4 C3 H3A 119.3
O1 C4 C3 122.4(3)
O1 C4 C5 120.9(3)
C3 C4 C5 116.7(3)
C6 C5 C4 123.2(3)
C6 C5 H5A 118.4
C4 C5 H5A 118.4
C5 C6 C7 121.7(2)
C5 C6 C1 122.3(2)
C7 C6 C1 115.8(2)
C6 C7 C8 109.2(2)
C6 C7 H7A 109.8
C8 C7 H7A 109.8
C6 C7 H7B 109.8
C8 C7 H7B 109.8
H7A C7 H7B 108.3
C9 C8 C7 111.62(18)
C9 C8 H8A 109.3
C7 C8 H8A 109.3
C9 C8 H8B 109.3
C7 C8 H8B 109.3
H8A C8 H8B 108.0
C8 C9 C14 111.59(17)
C8 C9 C10 111.8(2)
C14 C9 C10 107.46(19)
C8 C9 H9A 108.6
C14 C9 H9A 108.6
C10 C9 H9A 108.6
C11 C10 C9 111.68(18)
C11 C10 C1 115.17(16)
C9 C10 C1 111.06(17)
C11 C10 H10A 106.1
C9 C10 H10A 106.1
C1 C10 H10A 106.1
O2 C11 C12 107.54(19)
O2 C11 C10 107.85(18)
C12 C11 C10 114.03(17)
O2 C11 H11A 109.1
C12 C11 H11A 109.1
C10 C11 H11A 109.1
C13 C12 C11 111.9(2)
C13 C12 H12A 109.2
C11 C12 H12A 109.2
C13 C12 H12B 109.2
C11 C12 H12B 109.2
H12A C12 H12B 107.9
C12 C13 C17 118.7(2)
C12 C13 C14 106.8(2)
C17 C13 C14 99.69(19)
C12 C13 C19 110.81(18)
C17 C13 C19 106.7(2)
C14 C13 C19 114.0(2)
C9 C14 C15 122.5(2)
C9 C14 C13 113.24(16)
C15 C14 C13 103.8(2)
C9 C14 H14A 105.3
C15 C14 H14A 105.3
C13 C14 H14A 105.3
C16 C15 C14 100.4(2)
C16 C15 H15A 111.7
C14 C15 H15A 111.7
C16 C15 H15B 111.7
C14 C15 H15B 111.7
H15A C15 H15B 109.5
C17 C16 C15 112.3(2)
C17 C16 H16A 123.8
C15 C16 H16A 123.8
C16 C17 C20 127.1(3)
C16 C17 C13 109.2(2)
C20 C17 C13 123.1(3)
C1 C18 H18A 109.5
C1 C18 H18B 109.5
H18A C18 H18B 109.5
C1 C18 H18C 109.5
H18A C18 H18C 109.5
H18B C18 H18C 109.5
C13 C19 H19A 109.5
C13 C19 H19B 109.5
H19A C19 H19B 109.5
C13 C19 H19C 109.5
H19A C19 H19C 109.5
H19B C19 H19C 109.5
O3 C20 C17 121.0(3)
O3 C20 C21 120.8(4)
C17 C20 C21 118.2(4)
C20 C21 H21A 109.5
C20 C21 H21B 109.5
H21A C21 H21B 109.5
C20 C21 H21C 109.5
H21A C21 H21C 109.5
H21B C21 H21C 109.5
C11 O2 H2B 109.5

loop_
_geom_bond_atom_site_label_1
_geom_bond_atom_site_label_2
_geom_bond_distance
C1 C2 1.500(3)
C1 C6 1.511(3)
C1 C18 1.545(3)
C1 C10 1.582(3)
C2 C3 1.331(4)
C2 H2A 0.9300
C3 C4 1.438(4)
C3 H3A 0.9300
C4 O1 1.237(3)
C4 C5 1.448(4)
C5 C6 1.331(4)
C5 H5A 0.9300
C6 C7 1.499(4)
C7 C8 1.524(3)
C7 H7A 0.9700
C7 H7B 0.9700
C8 C9 1.511(4)
C8 H8A 0.9700
C8 H8B 0.9700
C9 C14 1.526(3)
C9 C10 1.556(3)
C9 H9A 0.9800
C10 C11 1.537(3)
C10 H10A 0.9800
C11 O2 1.430(3)
C11 C12 1.531(3)
C11 H11A 0.9800
C12 C13 1.516(3)
C12 H12A 0.9700
C12 H12B 0.9700
C13 C17 1.526(3)
C13 C14 1.531(3)
C13 C19 1.537(3)
C14 C15 1.530(3)
C14 H14A 0.9800
C15 C16 1.489(4)
C15 H15A 0.9700
C15 H15B 0.9700
C16 C17 1.340(4)
C16 H16A 0.9300
C17 C20 1.467(5)
C18 H18A 0.9600
C18 H18B 0.9600
C18 H18C 0.9600
C19 H19A 0.9600
C19 H19B 0.9600
C19 H19C 0.9600
C20 O3 1.209(4)
C20 C21 1.516(4)
C21 H21A 0.9600
C21 H21B 0.9600
C21 H21C 0.9600
O2 H2B 0.8200

loop_
_geom_hbond_atom_site_label_D
_geom_hbond_atom_site_label_H
_geom_hbond_atom_site_label_A
_geom_hbond_site_symmetry_A
_geom_hbond_distance_DH
_geom_hbond_distance_HA
_geom_hbond_distance_DA
_geom_hbond_angle_DHA
O2 H2B O1 3_845 0.82 1.93 2.733(3) 166

loop_
_geom_torsion_atom_site_label_1
_geom_torsion_atom_site_label_2
_geom_torsion_atom_site_label_3
_geom_torsion_atom_site_label_4
_geom_torsion
C6 C1 C2 C3 -4.7(3)
C18 C1 C2 C3 -124.3(3)
C10 C1 C2 C3 114.1(3)
C1 C2 C3 C4 0.0(4)
C2 C3 C4 O1 -176.6(3)
C2 C3 C4 C5 4.3(4)
O1 C4 C5 C6 177.3(3)
C3 C4 C5 C6 -3.6(4)
C4 C5 C6 C7 -175.6(2)
C4 C5 C6 C1 -1.4(4)
C2 C1 C6 C5 5.3(3)
C18 C1 C6 C5 122.5(3)
C10 C1 C6 C5 -116.4(2)
C2 C1 C6 C7 179.80(19)
C18 C1 C6 C7 -63.0(2)
C10 C1 C6 C7 58.1(2)
C5 C6 C7 C8 115.2(3)
C1 C6 C7 C8 -59.3(3)
C6 C7 C8 C9 55.0(3)
C7 C8 C9 C14 -175.6(2)
C7 C8 C9 C10 -55.2(3)
C8 C9 C10 C11 -174.85(19)
C14 C9 C10 C11 -52.1(2)
C8 C9 C10 C1 55.1(2)
C14 C9 C10 C1 177.89(17)
C2 C1 C10 C11 56.3(3)
C6 C1 C10 C11 178.07(18)
C18 C1 C10 C11 -62.0(3)
C2 C1 C10 C9 -175.5(2)
C6 C1 C10 C9 -53.7(2)
C18 C1 C10 C9 66.2(2)
C9 C10 C11 O2 168.91(18)
C1 C10 C11 O2 -63.2(2)
C9 C10 C11 C12 49.5(3)
C1 C10 C11 C12 177.43(19)
O2 C11 C12 C13 -171.97(19)
C10 C11 C12 C13 -52.4(3)
C11 C12 C13 C17 168.1(2)
C11 C12 C13 C14 56.7(2)
C11 C12 C13 C19 -68.0(3)
C8 C9 C14 C15 -49.8(3)
C10 C9 C14 C15 -172.8(2)
C8 C9 C14 C13 -175.4(2)
C10 C9 C14 C13 61.7(3)
C12 C13 C14 C9 -64.1(3)
C17 C13 C14 C9 171.8(2)
C19 C13 C14 C9 58.6(3)
C12 C13 C14 C15 160.87(18)
C17 C13 C14 C15 36.8(2)
C19 C13 C14 C15 -76.4(2)
C9 C14 C15 C16 -164.3(2)
C13 C14 C15 C16 -34.7(2)
C14 C15 C16 C17 19.4(3)
C15 C16 C17 C20 175.5(3)
C15 C16 C17 C13 4.3(4)
C12 C13 C17 C16 -141.2(3)
C14 C13 C17 C16 -25.9(3)
C19 C13 C17 C16 92.9(3)
C12 C13 C17 C20 47.1(4)
C14 C13 C17 C20 162.4(3)
C19 C13 C17 C20 -78.8(4)
C16 C17 C20 O3 -164.4(4)
C13 C17 C20 O3 5.8(6)
C16 C17 C20 C21 12.7(6)
C13 C17 C20 C21 -177.1(4)

loop_
_cod_related_entry_id
_cod_related_entry_database
_cod_related_entry_code
1 ChemSpider 21178991
